data_7240541
loop_
_publ_author_name
'Samunuri, Ramakrishnamraju'
'Toyama, Masaaki'
'Pallaka, Renuka Sivasankar'
'Neeladri, Seshubabu'
'Jha, Ashok Kumar'
'Baba, Masanori'
'Bal, Chandralata'

_publ_section_title
;
 Synthesis and anti-HBV activity of carbocyclic nucleoside hybrids with
 salient features of entecavir and aristeromycin
;
_journal_name_full 'RSC Medicinal Chemistry'
_journal_paper_doi 10.1039/D0MD00059K
_journal_year 2020
_chemical_formula_moiety 'C14 H17 Cl N4 O3'
_chemical_formula_sum 'C14 H17 Cl N4 O3'
_chemical_formula_weight 324.76
_chemical_melting_point 499
_chemical_name_common 'carbocyclic nucleoside'
_chemical_name_systematic
(1S,2R,3R,5R)-5-(4-amino-5-chloro-7H-pyrrolo[2,3-d]pyrimidin-7-yl)-3-(hydroxymethyl)-3-methyl-4-methylenecyclopentane-1,2-diol
_space_group_crystal_system monoclinic
_space_group_IT_number 4
_space_group_name_Hall 'P 2yb'
_space_group_name_H-M_alt 'P 1 21 1'
_atom_sites_solution_hydrogens mixed
_audit_creation_date 2019-12-01
_audit_creation_method
;
Olex2 1.2-alpha
(compiled 2018.07.26 svn.r3523 for OlexSys, GUI svn.r5532)
;
_audit_update_record
;
2019-12-01 deposited with the CCDC.	2020-05-15 downloaded from the CCDC.
;
_cell_angle_alpha 90
_cell_angle_beta 99.344(4)
_cell_angle_gamma 90
_cell_formula_units_Z 2
_cell_length_a 8.6168(4)
_cell_length_b 6.7974(3)
_cell_length_c 13.2395(5)
_cell_measurement_reflns_used 3022
_cell_measurement_temperature 293
_cell_measurement_theta_max 28.6430
_cell_measurement_theta_min 4.2720
_cell_volume 765.17(6)
_computing_cell_refinement 'CrysAlisPro 1.171.38.46 (Rigaku OD, 2015)'
_computing_data_collection 'CrysAlisPro 1.171.38.46 (Rigaku OD, 2015)'
_computing_data_reduction 'CrysAlisPro 1.171.38.46 (Rigaku OD, 2015)'
_computing_molecular_graphics 'Olex2 (Dolomanov et al., 2009)'
_computing_publication_material 'Olex2 (Dolomanov et al., 2009)'
_computing_structure_refinement 'ShelXL (Sheldrick, 2015)'
_computing_structure_solution 'SHELXT 2014/5 (Sheldrick, 2014)'
_diffrn_ambient_temperature 293(2)
_diffrn_detector_area_resol_mean 10.4324
_diffrn_measured_fraction_theta_full 0.996
_diffrn_measured_fraction_theta_max 0.996
_diffrn_measurement_device_type 'Xcalibur, Atlas'
_diffrn_measurement_method '\w scans'
_diffrn_radiation_type MoK\a
_diffrn_radiation_wavelength 0.71073
_diffrn_reflns_av_R_equivalents 0.0125
_diffrn_reflns_av_unetI/netI 0.0198
_diffrn_reflns_Laue_measured_fraction_full 0.996
_diffrn_reflns_Laue_measured_fraction_max 0.996
_diffrn_reflns_limit_h_max 9
_diffrn_reflns_limit_h_min -10
_diffrn_reflns_limit_k_max 8
_diffrn_reflns_limit_k_min -8
_diffrn_reflns_limit_l_max 12
_diffrn_reflns_limit_l_min -16
_diffrn_reflns_number 6412
_diffrn_reflns_point_group_measured_fraction_full 0.997
_diffrn_reflns_point_group_measured_fraction_max 0.998
_diffrn_reflns_theta_full 25.242
_diffrn_reflns_theta_max 26.367
_diffrn_reflns_theta_min 3.379
_diffrn_source 'fine-focus sealed X-ray tube'
_exptl_absorpt_coefficient_mu 0.268
_exptl_absorpt_correction_T_max 1.00000
_exptl_absorpt_correction_T_min 0.90097
_exptl_absorpt_correction_type multi-scan
_exptl_absorpt_process_details
;
CrysAlisPro 1.171.38.46 (Rigaku Oxford Diffraction, 2015)
Empirical absorption correction using spherical harmonics,
 implemented in SCALE3 ABSPACK scaling algorithm.
;
_exptl_crystal_colour colourless
_exptl_crystal_density_diffrn 1.410
_exptl_crystal_density_meas ?
_exptl_crystal_description block
_exptl_crystal_F_000 340
_exptl_crystal_preparation Synthesis
_exptl_crystal_recrystallization_method 'Re-crystallisation from solvent: Methanol'
_exptl_crystal_size_max 0.3
_exptl_crystal_size_mid 0.25
_exptl_crystal_size_min 0.2
_refine_diff_density_max 0.173
_refine_diff_density_min -0.213
_refine_diff_density_rms 0.033
_refine_ls_abs_structure_details
;
 Flack x determined using 1203 quotients [(I+)-(I-)]/[(I+)+(I-)]
 (Parsons, Flack and Wagner, Acta Cryst. B69 (2013) 249-259).
;
_refine_ls_abs_structure_Flack 0.011(19)
_refine_ls_extinction_method none
_refine_ls_goodness_of_fit_ref 1.043
_refine_ls_hydrogen_treatment mixed
_refine_ls_matrix_type full
_refine_ls_number_parameters 226
_refine_ls_number_reflns 3143
_refine_ls_number_restraints 1
_refine_ls_restrained_S_all 1.043
_refine_ls_R_factor_all 0.0370
_refine_ls_R_factor_gt 0.0323
_refine_ls_shift/su_max 0.000
_refine_ls_shift/su_mean 0.000
_refine_ls_structure_factor_coef Fsqd
_refine_ls_weighting_details 'w=1/[\s^2^(Fo^2^)+(0.0388P)^2^+0.1156P] where P=(Fo^2^+2Fc^2^)/3'
_refine_ls_weighting_scheme calc
_refine_ls_wR_factor_gt 0.0755
_refine_ls_wR_factor_ref 0.0792
_reflns_Friedel_coverage 0.841
_reflns_Friedel_fraction_full 0.999
_reflns_Friedel_fraction_max 0.999
_reflns_number_gt 2861
_reflns_number_total 3143
_reflns_threshold_expression 'I > 2\s(I)'
_cod_data_source_file d0md00059k2.cif
_cod_data_source_block as368184
_cod_depositor_comments
;
The following automatic conversions were performed:

data item '_exptl_crystal_density_meas' value 'not measured' was
changed to '?' -- the value is perceived as not measured.

Automatic conversion script
Id: cif_fix_values 7556 2019-12-06 15:28:31Z antanas 
;
_cod_original_cell_volume 765.18(5)
_cod_database_code 7240541
_shelx_shelxl_version_number 2018/3
_shelx_space_group_comment
;
The symmetry employed for this shelxl refinement is uniquely defined
by the following loop, which should always be used as a source of
symmetry information in preference to the above space-group names.
They are only intended as comments.
;
_shelx_estimated_absorpt_t_max 0.948
_shelx_estimated_absorpt_t_min 0.924
_olex2_refinement_description
;
1. Fixed Uiso
 At 1.2 times of:
  All C(H) groups, All N(H,H) groups
 At 1.5 times of:
  All C(H,H,H) groups, All O(H) groups
2.a Ternary CH refined with riding coordinates:
 C10(H10), C13(H13), C14(H14)
2.b Aromatic/amide H refined with riding coordinates:
 C9(H9)
2.c X=CH2 refined with riding coordinates:
 N22(H22A,H22B)
2.d Idealised Me refined as rotating group:
 C19(H19A,H19B,H19C)
2.e Idealised tetrahedral OH refined as rotating group:
 O17(H17), O18(H18)
;
_olex2_submission_original_sample_id as368184
_olex2_submission_special_instructions 'No special instructions were received'

loop_
_space_group_symop_operation_xyz
'x, y, z'
'-x, y+1/2, -z'

loop_
_atom_site_label
_atom_site_type_symbol
_atom_site_fract_x
_atom_site_fract_y
_atom_site_fract_z
_atom_site_U_iso_or_equiv
_atom_site_adp_type
_atom_site_occupancy
_atom_site_site_symmetry_order
_atom_site_calc_flag
_atom_site_refinement_flags_posn
_atom_site_refinement_flags_adp
_atom_site_refinement_flags_occupancy
_atom_site_disorder_assembly
_atom_site_disorder_group
Cl21 Cl 0.32516(12) 0.68348(15) 0.51681(7) 0.0842(3) Uani 1 1 d . . . . .
O17 O 0.6851(2) 0.6239(3) -0.00339(13) 0.0496(5) Uani 1 1 d . . . . .
H17 H 0.660230 0.672572 -0.060387 0.074 Uiso 1 1 calc GR . . . .
O18 O 0.3874(2) 0.7256(3) 0.04165(17) 0.0593(6) Uani 1 1 d . . . . .
H18 H 0.351299 0.834696 0.025074 0.089 Uiso 1 1 calc GR . . . .
O16 O 0.9172(3) 0.8760(4) 0.33110(15) 0.0630(6) Uani 1 1 d . . . . .
N3 N 0.3445(2) 0.2226(3) 0.20882(15) 0.0413(5) Uani 1 1 d . . . . .
N1 N 0.4595(3) 0.5357(3) 0.26025(15) 0.0412(5) Uani 1 1 d . . . . .
N5 N 0.1861(3) 0.0894(4) 0.32519(17) 0.0512(6) Uani 1 1 d . . . . .
N22 N 0.1454(3) 0.2388(4) 0.47347(17) 0.0598(7) Uani 1 1 d . . . . .
H22A H 0.088592 0.139827 0.484960 0.072 Uiso 1 1 calc R . . . .
H22B H 0.159253 0.334901 0.516260 0.072 Uiso 1 1 calc R . . . .
C2 C 0.3690(3) 0.3775(4) 0.27253(17) 0.0352(5) Uani 1 1 d . . . . .
C7 C 0.3062(3) 0.3994(4) 0.36306(18) 0.0373(5) Uani 1 1 d . . . . .
C11 C 0.7314(3) 0.5619(4) 0.21836(17) 0.0364(5) Uani 1 1 d . . . . .
C10 C 0.5552(3) 0.5595(3) 0.17922(17) 0.0350(5) Uani 1 1 d . . . . .
H10 H 0.533243 0.447434 0.132518 0.042 Uiso 1 1 calc R . . . .
C12 C 0.8052(3) 0.7275(4) 0.16559(17) 0.0399(5) Uani 1 1 d . . . . .
C13 C 0.6778(3) 0.7703(4) 0.07264(18) 0.0405(6) Uani 1 1 d . . . . .
H13 H 0.688212 0.903146 0.045731 0.049 Uiso 1 1 calc R . . . .
C6 C 0.2122(3) 0.2435(4) 0.38884(18) 0.0423(6) Uani 1 1 d . . . . .
C14 C 0.5240(3) 0.7463(4) 0.11593(19) 0.0396(5) Uani 1 1 d . . . . .
H14 H 0.510985 0.857402 0.160969 0.048 Uiso 1 1 calc R . . . .
C9 C 0.4578(3) 0.6593(4) 0.3427(2) 0.0511(7) Uani 1 1 d . . . . .
H9 H 0.511955 0.777756 0.353644 0.061 Uiso 1 1 calc R . . . .
C8 C 0.3648(3) 0.5804(4) 0.40503(19) 0.0477(6) Uani 1 1 d . . . . .
C15 C 0.8237(4) 0.9111(5) 0.2349(2) 0.0527(7) Uani 1 1 d . . . . .
C19 C 0.9638(3) 0.6725(6) 0.1357(2) 0.0614(8) Uani 1 1 d . . . . .
H19A H 1.040315 0.655542 0.196376 0.092 Uiso 1 1 calc GR . . . .
H19B H 0.997411 0.775373 0.094496 0.092 Uiso 1 1 calc GR . . . .
H19C H 0.953256 0.551938 0.097370 0.092 Uiso 1 1 calc GR . . . .
C4 C 0.2523(3) 0.0894(4) 0.2405(2) 0.0486(7) Uani 1 1 d . . . . .
C20 C 0.8041(4) 0.4365(5) 0.2845(2) 0.0601(8) Uani 1 1 d . . . . .
H20A H 0.915(4) 0.442(5) 0.305(2) 0.058(9) Uiso 1 1 d . . . . .
H20B H 0.746(4) 0.339(6) 0.315(3) 0.080(12) Uiso 1 1 d . . . . .
H15A H 0.869(3) 1.012(5) 0.199(2) 0.053(8) Uiso 1 1 d . . . . .
H16 H 1.011(5) 0.920(6) 0.337(3) 0.076(11) Uiso 1 1 d . . . . .
H15B H 0.720(4) 0.963(5) 0.250(2) 0.060(9) Uiso 1 1 d . . . . .
H4 H 0.230(3) -0.023(4) 0.199(2) 0.039(7) Uiso 1 1 d . . . . .

loop_
_atom_site_aniso_label
_atom_site_aniso_U_11
_atom_site_aniso_U_22
_atom_site_aniso_U_33
_atom_site_aniso_U_23
_atom_site_aniso_U_13
_atom_site_aniso_U_12
Cl21 0.1104(7) 0.0953(7) 0.0575(5) -0.0446(5) 0.0456(5) -0.0299(6)
O17 0.0808(13) 0.0426(10) 0.0256(8) 0.0031(7) 0.0096(8) -0.0025(9)
O18 0.0600(11) 0.0492(12) 0.0604(12) -0.0018(10) -0.0156(10) 0.0007(10)
O16 0.0637(13) 0.0913(17) 0.0349(10) -0.0010(10) 0.0105(9) -0.0409(13)
N3 0.0507(11) 0.0454(12) 0.0316(10) -0.0099(9) 0.0180(9) -0.0158(10)
N1 0.0509(11) 0.0406(12) 0.0359(10) -0.0088(9) 0.0179(9) -0.0118(10)
N5 0.0539(13) 0.0607(15) 0.0434(12) -0.0083(11) 0.0211(10) -0.0228(12)
N22 0.0620(14) 0.084(2) 0.0400(12) -0.0092(13) 0.0266(11) -0.0200(14)
C2 0.0364(11) 0.0420(13) 0.0283(11) -0.0035(10) 0.0085(9) -0.0047(10)
C7 0.0353(11) 0.0498(14) 0.0276(11) -0.0061(11) 0.0076(9) -0.0019(11)
C11 0.0457(12) 0.0364(12) 0.0290(11) 0.0009(10) 0.0116(10) -0.0034(11)
C10 0.0457(12) 0.0313(12) 0.0303(11) -0.0038(9) 0.0129(10) -0.0077(10)
C12 0.0469(12) 0.0426(14) 0.0315(11) 0.0042(11) 0.0103(10) -0.0094(11)
C13 0.0613(15) 0.0310(12) 0.0300(12) 0.0042(9) 0.0096(11) -0.0082(11)
C6 0.0356(11) 0.0614(17) 0.0315(12) -0.0017(12) 0.0104(9) -0.0047(12)
C14 0.0479(13) 0.0332(12) 0.0362(12) -0.0023(10) 0.0018(10) -0.0019(11)
C9 0.0656(16) 0.0453(15) 0.0463(15) -0.0174(12) 0.0208(13) -0.0161(14)
C8 0.0552(14) 0.0563(16) 0.0349(12) -0.0187(12) 0.0167(11) -0.0061(13)
C15 0.0629(18) 0.0507(16) 0.0443(15) -0.0038(13) 0.0082(14) -0.0211(16)
C19 0.0536(15) 0.083(2) 0.0521(16) 0.0069(17) 0.0209(13) -0.0103(17)
C4 0.0591(16) 0.0505(16) 0.0402(13) -0.0135(13) 0.0199(12) -0.0208(14)
C20 0.064(2) 0.065(2) 0.0521(18) 0.0214(16) 0.0121(16) 0.0057(17)

loop_
_atom_type_symbol
_atom_type_description
_atom_type_scat_dispersion_real
_atom_type_scat_dispersion_imag
_atom_type_scat_source
C C 0.0033 0.0016 'International Tables Vol C Tables 4.2.6.8 and 6.1.1.4'
H H 0.0000 0.0000 'International Tables Vol C Tables 4.2.6.8 and 6.1.1.4'
Cl Cl 0.1484 0.1585 'International Tables Vol C Tables 4.2.6.8 and 6.1.1.4'
N N 0.0061 0.0033 'International Tables Vol C Tables 4.2.6.8 and 6.1.1.4'
O O 0.0106 0.0060 'International Tables Vol C Tables 4.2.6.8 and 6.1.1.4'

loop_
_geom_angle_atom_site_label_1
_geom_angle_atom_site_label_2
_geom_angle_atom_site_label_3
_geom_angle
_geom_angle_site_symmetry_1
_geom_angle_site_symmetry_3
_geom_angle_publ_flag
C13 O17 H17 109.5 . . ?
C14 O18 H18 109.5 . . ?
C15 O16 H16 114(3) . . ?
C4 N3 C2 112.3(2) . . ?
C2 N1 C10 125.4(2) . . ?
C2 N1 C9 108.0(2) . . ?
C9 N1 C10 126.3(2) . . ?
C4 N5 C6 118.4(2) . . ?
H22A N22 H22B 120.0 . . ?
C6 N22 H22A 120.0 . . ?
C6 N22 H22B 120.0 . . ?
N3 C2 N1 125.6(2) . . ?
N3 C2 C7 125.2(2) . . ?
N1 C2 C7 109.2(2) . . ?
C2 C7 C6 116.4(2) . . ?
C2 C7 C8 105.5(2) . . ?
C6 C7 C8 138.1(2) . . ?
C12 C11 C10 108.7(2) . . ?
C20 C11 C10 124.4(3) . . ?
C20 C11 C12 126.9(3) . . ?
N1 C10 C11 113.64(19) . . ?
N1 C10 H10 107.6 . . ?
N1 C10 C14 115.2(2) . . ?
C11 C10 H10 107.6 . . ?
C14 C10 C11 104.84(19) . . ?
C14 C10 H10 107.6 . . ?
C11 C12 C13 102.15(19) . . ?
C11 C12 C15 109.7(2) . . ?
C11 C12 C19 113.4(2) . . ?
C13 C12 C15 108.3(2) . . ?
C19 C12 C13 113.0(2) . . ?
C19 C12 C15 110.0(2) . . ?
O17 C13 C12 109.0(2) . . ?
O17 C13 H13 111.7 . . ?
O17 C13 C14 109.2(2) . . ?
C12 C13 H13 111.7 . . ?
C14 C13 C12 103.21(18) . . ?
C14 C13 H13 111.7 . . ?
N5 C6 N22 117.1(2) . . ?
N5 C6 C7 118.7(2) . . ?
N22 C6 C7 124.2(2) . . ?
O18 C14 C10 110.7(2) . . ?
O18 C14 C13 115.0(2) . . ?
O18 C14 H14 109.6 . . ?
C10 C14 C13 102.03(19) . . ?
C10 C14 H14 109.6 . . ?
C13 C14 H14 109.6 . . ?
N1 C9 H9 125.5 . . ?
C8 C9 N1 109.0(2) . . ?
C8 C9 H9 125.5 . . ?
C7 C8 Cl21 125.9(2) . . ?
C9 C8 Cl21 125.7(2) . . ?
C9 C8 C7 108.4(2) . . ?
O16 C15 C12 112.9(3) . . ?
O16 C15 H15A 110.5(19) . . ?
O16 C15 H15B 105.8(19) . . ?
C12 C15 H15A 107.1(19) . . ?
C12 C15 H15B 112.9(19) . . ?
H15A C15 H15B 108(3) . . ?
C12 C19 H19A 109.5 . . ?
C12 C19 H19B 109.5 . . ?
C12 C19 H19C 109.5 . . ?
H19A C19 H19B 109.5 . . ?
H19A C19 H19C 109.5 . . ?
H19B C19 H19C 109.5 . . ?
N3 C4 N5 129.0(3) . . ?
N3 C4 H4 116.3(16) . . ?
N5 C4 H4 114.7(16) . . ?
C11 C20 H20A 121(2) . . ?
C11 C20 H20B 120(2) . . ?
H20A C20 H20B 119(3) . . ?

loop_
_geom_bond_atom_site_label_1
_geom_bond_atom_site_label_2
_geom_bond_distance
_geom_bond_site_symmetry_2
_geom_bond_publ_flag
Cl21 C8 1.721(2) . ?
O17 H17 0.8200 . ?
O17 C13 1.424(3) . ?
O18 H18 0.8200 . ?
O18 C14 1.413(3) . ?
O16 C15 1.412(4) . ?
O16 H16 0.86(4) . ?
N3 C2 1.344(3) . ?
N3 C4 1.318(3) . ?
N1 C2 1.353(3) . ?
N1 C10 1.464(3) . ?
N1 C9 1.380(3) . ?
N5 C6 1.340(3) . ?
N5 C4 1.337(3) . ?
N22 H22A 0.8600 . ?
N22 H22B 0.8600 . ?
N22 C6 1.341(3) . ?
C2 C7 1.401(3) . ?
C7 C6 1.409(4) . ?
C7 C8 1.410(4) . ?
C11 C10 1.523(3) . ?
C11 C12 1.518(3) . ?
C11 C20 1.306(4) . ?
C10 H10 0.9800 . ?
C10 C14 1.521(3) . ?
C12 C13 1.538(3) . ?
C12 C15 1.542(4) . ?
C12 C19 1.530(4) . ?
C13 H13 0.9800 . ?
C13 C14 1.536(4) . ?
C14 H14 0.9800 . ?
C9 H9 0.9300 . ?
C9 C8 1.351(4) . ?
C15 H15A 0.96(3) . ?
C15 H15B 1.01(3) . ?
C19 H19A 0.9600 . ?
C19 H19B 0.9600 . ?
C19 H19C 0.9600 . ?
C4 H4 0.95(3) . ?
C20 H20A 0.95(3) . ?
C20 H20B 0.96(4) . ?
